data_7228676
loop_
_publ_author_name
'Liu, Zhanning'
'Liu, Chenxi'
'Li, Qiang'
'Chen, Jun'
'Xing, Xianran'

_publ_section_title
;
 Spring-like Motion Caused Large Anisotropic Thermal Expansion in
 Nonporous M(eim)2 (M=Zn, Cd)
;
_journal_name_full 'Phys. Chem. Chem. Phys.'
_journal_paper_doi 10.1039/C7CP03937A
_journal_year 2017
_chemical_formula_sum 'C5 H7 Cd0.5 N2'
_chemical_formula_weight 151.33
_chemical_name_systematic
; 
 ? 
;
_space_group_IT_number 154
_symmetry_cell_setting trigonal
_symmetry_space_group_name_Hall 'P 32 2"'
_symmetry_space_group_name_H-M 'P 32 2 1'
_atom_sites_solution_hydrogens geom
_atom_sites_solution_primary direct
_atom_sites_solution_secondary difmap
_audit_block_doi 10.5517/ccdc.csd.cc1ny9hd
_audit_creation_method SHELXL-97
_audit_update_record
;
2017-06-07 deposited with the CCDC.
2017-07-11 downloaded from the CCDC.
;
_cell_angle_alpha 90.00
_cell_angle_beta 90.00
_cell_angle_gamma 120.00
_cell_formula_units_Z 6
_cell_length_a 8.63350(10)
_cell_length_b 8.63350(10)
_cell_length_c 13.7402(2)
_cell_measurement_reflns_used 3730
_cell_measurement_temperature 150(2)
_cell_measurement_theta_max 67.0982
_cell_measurement_theta_min 3.2137
_cell_volume 886.947(19)
_computing_cell_refinement 'Bruker FRAMBO'
_computing_data_collection 'Bruker FRAMBO'
_computing_data_reduction 'Bruker SAINT'
_computing_molecular_graphics 'Bruker SHELXTL'
_computing_publication_material 'Bruker SHELXTL'
_computing_structure_refinement 'SHELXL-97 (Sheldrick, 1997)'
_computing_structure_solution 'SHELXS-97 (Sheldrick, 1990)'
_diffrn_ambient_temperature 150(2)
_diffrn_measured_fraction_theta_full 0.998
_diffrn_measured_fraction_theta_max 0.998
_diffrn_measurement_device_type 'multiwire proportional'
_diffrn_measurement_method 'phi and omega scans'
_diffrn_radiation_monochromator graphite
_diffrn_radiation_source 'fine-focus sealed tube'
_diffrn_radiation_type CuK\a
_diffrn_radiation_wavelength 1.54178
_diffrn_reflns_av_R_equivalents 0.0274
_diffrn_reflns_av_sigmaI/netI 0.0174
_diffrn_reflns_limit_h_max 10
_diffrn_reflns_limit_h_min -9
_diffrn_reflns_limit_k_max 10
_diffrn_reflns_limit_k_min -8
_diffrn_reflns_limit_l_max 16
_diffrn_reflns_limit_l_min -16
_diffrn_reflns_number 4562
_diffrn_reflns_theta_full 67.21
_diffrn_reflns_theta_max 67.21
_diffrn_reflns_theta_min 5.92
_exptl_absorpt_coefficient_mu 14.578
_exptl_absorpt_correction_T_max 1.00000
_exptl_absorpt_correction_T_min 0.41680
_exptl_absorpt_correction_type multi-scan
_exptl_absorpt_process_details
;
CrysAlisPro, Agilent Technologies,
Version 1.171.35.11 (release 16-05-2011 CrysAlis171 .NET)
(compiled May 16 2011,17:55:39)
Empirical absorption correction using spherical harmonics,
 implemented in SCALE3 ABSPACK scaling algorithm.
;
_exptl_crystal_colour yellow
_exptl_crystal_density_diffrn 1.685
_exptl_crystal_density_method 'not measured'
_exptl_crystal_description block
_exptl_crystal_F_000 450
_exptl_crystal_size_max 0.4
_exptl_crystal_size_mid 0.2
_exptl_crystal_size_min 0.2
_refine_diff_density_max 0.589
_refine_diff_density_min -1.665
_refine_diff_density_rms 0.215
_refine_ls_abs_structure_details 'Flack H D (1983), Acta Cryst. A39, 876-881'
_refine_ls_abs_structure_Flack -0.003(15)
_refine_ls_extinction_method none
_refine_ls_goodness_of_fit_ref 1.233
_refine_ls_hydrogen_treatment mixed
_refine_ls_matrix_type full
_refine_ls_number_parameters 70
_refine_ls_number_reflns 1071
_refine_ls_number_restraints 0
_refine_ls_restrained_S_all 1.233
_refine_ls_R_factor_all 0.0279
_refine_ls_R_factor_gt 0.0279
_refine_ls_shift/su_max 0.001
_refine_ls_shift/su_mean 0.000
_refine_ls_structure_factor_coef Fsqd
_refine_ls_weighting_details 'calc w=1/[\s^2^(Fo^2^)+(0.0534P)^2^+0.5219P] where P=(Fo^2^+2Fc^2^)/3'
_refine_ls_weighting_scheme calc
_refine_ls_wR_factor_gt 0.0744
_refine_ls_wR_factor_ref 0.0744
_reflns_number_gt 1070
_reflns_number_total 1071
_reflns_threshold_expression >2sigma(I)
_cod_data_source_file c7cp03937a2.cif
_cod_data_source_block 150k-1204
_cod_depositor_comments
;
The following automatic conversions were performed:

'_symmetry_cell_setting' value 'Trigonal' changed to 'trigonal'
according to
/home/data/users/saulius/crontab/automatic-downloads/rss-feeds/RSC/lib/dictionaries/cif_core.dic
dictionary named 'cif_core.dic' version 2.4.2 from 2011-04-26.

Automatic conversion script
Id: cif_fix_values 4973 2017-02-22 13:04:09Z antanas 
;
_cod_original_cell_volume 886.946(19)
_cod_original_sg_symbol_H-M P3(2)21
_cod_original_formula_sum 'C5 H7 Cd0.50 N2'
_cod_database_code 7228676

loop_
_symmetry_equiv_pos_as_xyz
'x, y, z'
'-y, x-y, z+2/3'
'-x+y, -x, z+1/3'
'x-y, -y, -z+1/3'
'-x, -x+y, -z+2/3'
'y, x, -z'

loop_
_atom_site_label
_atom_site_type_symbol
_atom_site_fract_x
_atom_site_fract_y
_atom_site_fract_z
_atom_site_U_iso_or_equiv
_atom_site_adp_type
_atom_site_occupancy
_atom_site_symmetry_multiplicity
_atom_site_calc_flag
_atom_site_refinement_flags
Cd1 Cd 0.53334(4) 0.0000 0.1667 0.00351(16) Uani 1 2 d SD
N2 N 0.4232(5) 0.0891(5) 0.2835(2) 0.0095(7) Uani 1 1 d .
C5 C 0.2454(6) 0.0304(6) 0.2993(3) 0.0129(9) Uani 1 1 d .
H5 H 0.1510 -0.0526 0.2614 0.015 Uiso 1 1 calc R
N1 N 0.7748(3) 0.1742(4) 0.0823(2) 0.0073(7) Uani 1 1 d D
C4 C 0.8865(6) 0.1166(6) 0.0463(3) 0.0104(8) Uani 1 1 d .
H4 H 0.9022 0.0260 0.0725 0.012 Uiso 1 1 calc R
C1 C 0.5110(6) 0.2060(6) 0.3552(3) 0.0080(8) Uani 1 1 d .
C2 C 0.7090(6) 0.2985(7) 0.3689(3) 0.0174(9) Uani 1 1 d .
H2A H 0.7535 0.4250 0.3792 0.021 Uiso 1 1 calc R
H2B H 0.7635 0.2862 0.3099 0.021 Uiso 1 1 calc R
C3 C 0.7656(9) 0.2263(11) 0.4537(4) 0.0423(17) Uani 1 1 d .
H3A H 0.7291 0.1031 0.4420 0.064 Uiso 1 1 calc R
H3B H 0.7104 0.2359 0.5123 0.064 Uiso 1 1 calc R
H3C H 0.8933 0.2942 0.4606 0.064 Uiso 1 1 calc R

loop_
_atom_site_aniso_label
_atom_site_aniso_U_11
_atom_site_aniso_U_22
_atom_site_aniso_U_33
_atom_site_aniso_U_23
_atom_site_aniso_U_13
_atom_site_aniso_U_12
Cd1 0.00367(19) 0.0065(2) 0.0013(2) 0.00000(12) 0.00000(6) 0.00325(11)
N2 0.0092(18) 0.0119(17) 0.0069(16) -0.0037(14) -0.0008(13) 0.0050(14)
C5 0.0035(19) 0.015(2) 0.015(2) -0.0090(16) -0.0016(16) -0.0001(17)
N1 0.0063(16) 0.0084(16) 0.0079(16) 0.0046(13) 0.0034(13) 0.0043(14)
C4 0.013(2) 0.0100(19) 0.0135(19) 0.0056(16) 0.0041(16) 0.0101(18)
C1 0.007(2) 0.010(2) 0.0069(18) 0.0021(16) 0.0010(15) 0.0046(18)
C2 0.009(2) 0.020(2) 0.021(2) -0.0081(18) -0.0016(16) 0.006(2)
C3 0.031(3) 0.088(5) 0.023(3) -0.010(3) -0.013(2) 0.041(4)

loop_
_atom_type_symbol
_atom_type_description
_atom_type_scat_dispersion_real
_atom_type_scat_dispersion_imag
_atom_type_scat_source
C C 0.0181 0.0091 'International Tables Vol C Tables 4.2.6.8 and 6.1.1.4'
H H 0.0000 0.0000 'International Tables Vol C Tables 4.2.6.8 and 6.1.1.4'
Cd Cd 0.1185 4.6533 'International Tables Vol C Tables 4.2.6.8 and 6.1.1.4'
N N 0.0311 0.0180 'International Tables Vol C Tables 4.2.6.8 and 6.1.1.4'

loop_
_geom_angle_atom_site_label_1
_geom_angle_atom_site_label_2
_geom_angle_atom_site_label_3
_geom_angle
_geom_angle_site_symmetry_1
_geom_angle_site_symmetry_3
N2 Cd1 N2 104.91(18) . 4
N2 Cd1 N1 99.44(12) . 4
N2 Cd1 N1 125.19(14) 4 4
N2 Cd1 N1 125.19(14) . .
N2 Cd1 N1 99.44(12) 4 .
N1 Cd1 N1 105.21(18) 4 .
C1 N2 C5 105.6(3) . .
C1 N2 Cd1 128.4(3) . .
C5 N2 Cd1 126.0(3) . .
C4 C5 N2 108.7(4) 3_665 .
C1 N1 C4 105.4(3) 2_654 .
C1 N1 Cd1 125.3(3) 2_654 .
C4 N1 Cd1 122.6(3) . .
C5 C4 N1 108.2(3) 2_654 .
N2 C1 N1 112.1(3) . 3_665
N2 C1 C2 124.1(4) . .
N1 C1 C2 123.7(4) 3_665 .
C1 C2 C3 113.3(4) . .

loop_
_geom_bond_atom_site_label_1
_geom_bond_atom_site_label_2
_geom_bond_distance
_geom_bond_site_symmetry_2
Cd1 N2 2.192(3) .
Cd1 N2 2.192(3) 4
Cd1 N1 2.1943(18) 4
Cd1 N1 2.1943(18) .
N2 C1 1.341(6) .
N2 C5 1.372(6) .
C5 C4 1.358(6) 3_665
N1 C1 1.345(5) 2_654
N1 C4 1.379(5) .
C4 C5 1.358(6) 2_654
C1 N1 1.345(5) 3_665
C1 C2 1.493(6) .
C2 C3 1.513(8) .

loop_
_geom_torsion_atom_site_label_1
_geom_torsion_atom_site_label_2
_geom_torsion_atom_site_label_3
_geom_torsion_atom_site_label_4
_geom_torsion
_geom_torsion_site_symmetry_1
_geom_torsion_site_symmetry_4
N2 Cd1 N2 C1 -155.9(4) 4 .
N1 Cd1 N2 C1 73.6(4) 4 .
N1 Cd1 N2 C1 -42.6(4) . .
N2 Cd1 N2 C5 26.2(3) 4 .
N1 Cd1 N2 C5 -104.3(4) 4 .
N1 Cd1 N2 C5 139.4(3) . .
C1 N2 C5 C4 0.3(5) . 3_665
Cd1 N2 C5 C4 178.6(3) . 3_665
N2 Cd1 N1 C1 -64.9(4) . 2_654
N2 Cd1 N1 C1 50.9(3) 4 2_654
N1 Cd1 N1 C1 -178.5(4) 4 2_654
N2 Cd1 N1 C4 147.9(3) . .
N2 Cd1 N1 C4 -96.2(3) 4 .
N1 Cd1 N1 C4 34.4(3) 4 .
C1 N1 C4 C5 0.4(5) 2_654 2_654
Cd1 N1 C4 C5 153.0(3) . 2_654
C5 N2 C1 N1 -0.1(5) . 3_665
Cd1 N2 C1 N1 -178.3(3) . 3_665
C5 N2 C1 C2 177.5(4) . .
Cd1 N2 C1 C2 -0.8(6) . .
N2 C1 C2 C3 -106.1(5) . .
N1 C1 C2 C3 71.2(6) 3_665 .
